data_7700156
loop_
_publ_author_name
'Raut, Ravindra K.'
'Sahoo, Padmini'
'Chimnapure, Dipti'
'Majumdar, Moumita'

_publ_section_title
;
 Versatile coordinating abilities of acyclic N<sub>4</sub> and
 N<sub>2</sub>P<sub>2</sub> ligand frameworks in conjunction with
 Sn[N(SiMe<sub>3</sub>)<sub>2</sub>]<sub>2</sub>.
;
_journal_issue 29
_journal_name_full 'Dalton transactions (Cambridge, England : 2003)'
_journal_page_first 10953
_journal_page_last 10961
_journal_paper_doi 10.1039/c9dt00617f
_journal_volume 48
_journal_year 2019
_chemical_formula_sum 'C80 H72 N4 P4 Sn2'
_chemical_formula_weight 1450.67
_chemical_properties_physical Air-sensitive,Moisture-sensitive
_space_group_crystal_system triclinic
_space_group_IT_number 2
_space_group_name_Hall '-P 1'
_space_group_name_H-M_alt 'P -1'
_symmetry_space_group_name_Hall '-P 1'
_symmetry_space_group_name_H-M 'P -1'
_atom_sites_solution_hydrogens geom
_audit_creation_method SHELXL-2014/7
_audit_update_record
;
2019-05-20 deposited with the CCDC.    2019-05-29 downloaded from the CCDC.
;
_cell_angle_alpha 81.375(4)
_cell_angle_beta 75.530(4)
_cell_angle_gamma 81.525(4)
_cell_formula_units_Z 1
_cell_length_a 10.4508(7)
_cell_length_b 11.1315(7)
_cell_length_c 15.4211(10)
_cell_measurement_reflns_used 8529
_cell_measurement_temperature 100(2)
_cell_measurement_theta_max 66.93
_cell_measurement_theta_min 2.98
_cell_volume 1706.1(2)
_computing_cell_refinement 'Bruker SAINT'
_computing_data_collection 'Bruker APEX2'
_computing_data_reduction 'Bruker SAINT'
_computing_molecular_graphics 'Bruker SHELXTL'
_computing_publication_material 'Bruker SHELXTL'
_computing_structure_refinement 'SHELXL-2014 (Sheldrick 2014)'
_computing_structure_solution 'SHELXS-97 (Sheldrick 2008)'
_diffrn_ambient_temperature 100(2)
_diffrn_measured_fraction_theta_full 0.987
_diffrn_measured_fraction_theta_max 0.987
_diffrn_measurement_device_type 'Bruker APEX-II CCD'
_diffrn_measurement_method '\f and \w scans'
_diffrn_radiation_type CuK\a
_diffrn_radiation_wavelength 1.54178
_diffrn_reflns_av_R_equivalents 0.0780
_diffrn_reflns_av_unetI/netI 0.0718
_diffrn_reflns_Laue_measured_fraction_full 0.987
_diffrn_reflns_Laue_measured_fraction_max 0.987
_diffrn_reflns_limit_h_max 12
_diffrn_reflns_limit_h_min -12
_diffrn_reflns_limit_k_max 12
_diffrn_reflns_limit_k_min -13
_diffrn_reflns_limit_l_max 18
_diffrn_reflns_limit_l_min -18
_diffrn_reflns_number 19241
_diffrn_reflns_point_group_measured_fraction_full 0.987
_diffrn_reflns_point_group_measured_fraction_max 0.987
_diffrn_reflns_theta_full 67.134
_diffrn_reflns_theta_max 67.134
_diffrn_reflns_theta_min 2.980
_diffrn_source 'fine-focused sealed tube'
_exptl_absorpt_coefficient_mu 7.072
_exptl_absorpt_correction_T_max 0.7528
_exptl_absorpt_correction_T_min 0.6551
_exptl_absorpt_correction_type multi-scan
_exptl_absorpt_process_details
;
SADABS-2014/5 - Bruker AXS area detector scaling and absorption correction wR(int) 0.938 before and 0.0737 after refinement. The ratio of Min/Max transmission is 0.87. Lambda/2 correction factor 0.0015
;
_exptl_crystal_colour Colourless
_exptl_crystal_density_diffrn 1.412
_exptl_crystal_description Block
_exptl_crystal_F_000 740
_exptl_crystal_size_max 0.050
_exptl_crystal_size_mid 0.040
_exptl_crystal_size_min 0.030
_refine_diff_density_max 1.940
_refine_diff_density_min -0.647
_refine_diff_density_rms 0.113
_refine_ls_extinction_method none
_refine_ls_goodness_of_fit_ref 1.047
_refine_ls_hydrogen_treatment constr
_refine_ls_matrix_type full
_refine_ls_number_parameters 406
_refine_ls_number_reflns 6039
_refine_ls_number_restraints 0
_refine_ls_restrained_S_all 1.047
_refine_ls_R_factor_all 0.0577
_refine_ls_R_factor_gt 0.0440
_refine_ls_shift/su_max 0.000
_refine_ls_shift/su_mean 0.000
_refine_ls_structure_factor_coef Fsqd
_refine_ls_weighting_details 'w=1/[\s^2^(Fo^2^)+(0.0213P)^2^+4.0763P] where P=(Fo^2^+2Fc^2^)/3'
_refine_ls_weighting_scheme calc
_refine_ls_wR_factor_gt 0.0924
_refine_ls_wR_factor_ref 0.0986
_reflns_Friedel_coverage 0.000
_reflns_number_gt 5085
_reflns_number_total 6039
_reflns_threshold_expression 'I > 2\s(I)'
_cod_data_source_file c9dt00617f2.cif
_cod_data_source_block Comp_5
_cod_depositor_comments 'Adding full bibliography for 7700155--7700159.cif.'
_cod_database_code 7700156
_shelx_shelxl_version_number 2014/7
_shelx_space_group_comment
;
The symmetry employed for this shelxl refinement is uniquely defined
by the following loop, which should always be used as a source of
symmetry information in preference to the above space-group names.
They are only intended as comments.
;
_shelx_estimated_absorpt_t_min 0.719
_shelx_estimated_absorpt_t_max 0.816

loop_
_space_group_symop_operation_xyz
'x, y, z'
'-x, -y, -z'

loop_
_atom_site_label
_atom_site_type_symbol
_atom_site_fract_x
_atom_site_fract_y
_atom_site_fract_z
_atom_site_U_iso_or_equiv
_atom_site_adp_type
_atom_site_occupancy
_atom_site_site_symmetry_order
_atom_site_calc_flag
_atom_site_refinement_flags_posn
_atom_site_refinement_flags_adp
Sn1 Sn 0.43591(3) 0.62055(3) 0.06140(2) 0.01400(10) Uani 1 1 d . .
P1 P 0.49050(11) 0.74773(10) 0.26195(7) 0.0146(2) Uani 1 1 d . .
P2 P 0.04448(11) 0.29492(10) 0.16861(8) 0.0176(2) Uani 1 1 d . .
N2 N 0.4621(4) 0.4162(3) 0.0840(2) 0.0140(7) Uani 1 1 d . .
N1 N 0.6092(4) 0.5924(3) 0.1095(3) 0.0157(8) Uani 1 1 d . .
C10 C 0.4253(4) 0.6050(4) 0.3206(3) 0.0148(9) Uani 1 1 d . .
C9 C 0.6699(5) 0.7162(4) 0.2583(3) 0.0176(10) Uani 1 1 d . .
C15 C 0.2964(5) 0.5913(4) 0.3167(3) 0.0183(10) Uani 1 1 d . .
H15 H 0.2482 0.6537 0.2844 0.022 Uiso 1 1 calc R U
C23 C 0.3251(4) 0.2341(4) 0.1217(3) 0.0130(9) Uani 1 1 d . .
C3 C 0.7052(4) 0.6792(4) 0.0945(3) 0.0176(9) Uani 1 1 d . .
H3A H 0.6635 0.7612 0.0749 0.021 Uiso 1 1 calc R U
H3B H 0.7813 0.6560 0.0449 0.021 Uiso 1 1 calc R U
C29 C -0.0740(5) 0.1963(4) 0.1546(3) 0.0195(10) Uani 1 1 d . .
C8 C 0.7210(5) 0.7284(4) 0.3315(3) 0.0235(11) Uani 1 1 d . .
H8 H 0.6620 0.7489 0.3864 0.028 Uiso 1 1 calc R U
C28 C 0.2000(4) 0.1883(4) 0.1451(3) 0.0164(9) Uani 1 1 d . .
C4 C 0.7575(5) 0.6870(4) 0.1776(3) 0.0175(10) Uani 1 1 d . .
C35 C 0.0087(5) 0.2893(4) 0.2920(3) 0.0205(10) Uani 1 1 d . .
C13 C 0.3081(5) 0.3964(4) 0.4056(3) 0.0236(11) Uani 1 1 d . .
H13 H 0.2679 0.3254 0.4352 0.028 Uiso 1 1 calc R U
C11 C 0.4953(5) 0.5116(4) 0.3666(3) 0.0205(10) Uani 1 1 d . .
H11 H 0.5838 0.5188 0.3691 0.025 Uiso 1 1 calc R U
C2 C 0.5514(4) 0.3846(4) 0.1484(3) 0.0171(9) Uani 1 1 d . .
H2A H 0.5887 0.2975 0.1482 0.020 Uiso 1 1 calc R U
H2B H 0.4998 0.3970 0.2102 0.020 Uiso 1 1 calc R U
C22 C 0.3310(4) 0.3699(4) 0.1207(3) 0.0152(9) Uani 1 1 d . .
H22A H 0.2685 0.4155 0.0852 0.018 Uiso 1 1 calc R U
H22B H 0.2978 0.3902 0.1834 0.018 Uiso 1 1 calc R U
C27 C 0.1952(5) 0.0639(4) 0.1457(3) 0.0212(10) Uani 1 1 d . .
H27 H 0.1112 0.0334 0.1607 0.025 Uiso 1 1 calc R U
C25 C 0.4301(5) 0.0283(4) 0.1015(3) 0.0176(10) Uani 1 1 d . .
H25 H 0.5094 -0.0259 0.0862 0.021 Uiso 1 1 calc R U
C24 C 0.4377(4) 0.1519(4) 0.0994(3) 0.0158(9) Uani 1 1 d . .
H24 H 0.5225 0.1810 0.0822 0.019 Uiso 1 1 calc R U
C1 C 0.6634(5) 0.4648(4) 0.1209(3) 0.0177(10) Uani 1 1 d . .
H1A H 0.7154 0.4517 0.1678 0.021 Uiso 1 1 calc R U
H1B H 0.7237 0.4426 0.0636 0.021 Uiso 1 1 calc R U
C16 C 0.4331(4) 0.8484(4) 0.3521(3) 0.0179(10) Uani 1 1 d . .
C12 C 0.4355(5) 0.4071(4) 0.4092(3) 0.0252(11) Uani 1 1 d . .
H12 H 0.4833 0.3434 0.4408 0.030 Uiso 1 1 calc R U
C21 C 0.4475(5) 0.9716(4) 0.3285(3) 0.0243(11) Uani 1 1 d . .
H21 H 0.4869 1.0000 0.2678 0.029 Uiso 1 1 calc R U
C34 C -0.1433(5) 0.1196(5) 0.2242(4) 0.0319(12) Uani 1 1 d . .
H34 H -0.1404 0.1236 0.2848 0.038 Uiso 1 1 calc R U
C5 C 0.8919(5) 0.6680(4) 0.1727(3) 0.0260(11) Uani 1 1 d . .
H5 H 0.9513 0.6456 0.1185 0.031 Uiso 1 1 calc R U
C26 C 0.3095(5) -0.0165(4) 0.1252(3) 0.0232(11) Uani 1 1 d . .
H26 H 0.3045 -0.1015 0.1275 0.028 Uiso 1 1 calc R U
C40 C -0.0892(5) 0.3775(4) 0.3315(3) 0.0244(11) Uani 1 1 d . .
H40 H -0.1330 0.4368 0.2943 0.029 Uiso 1 1 calc R U
C30 C -0.0819(5) 0.1897(5) 0.0677(4) 0.0296(12) Uani 1 1 d . .
H30 H -0.0371 0.2433 0.0194 0.036 Uiso 1 1 calc R U
C36 C 0.0716(5) 0.2028(5) 0.3473(3) 0.0269(11) Uani 1 1 d . .
H36 H 0.1393 0.1429 0.3215 0.032 Uiso 1 1 calc R U
C17 C 0.3707(5) 0.8096(5) 0.4408(3) 0.0243(11) Uani 1 1 d . .
H17 H 0.3579 0.7258 0.4585 0.029 Uiso 1 1 calc R U
C7 C 0.8565(5) 0.7110(5) 0.3251(4) 0.0295(12) Uani 1 1 d . .
H7 H 0.8905 0.7197 0.3752 0.035 Uiso 1 1 calc R U
C14 C 0.2378(5) 0.4872(4) 0.3596(3) 0.0234(11) Uani 1 1 d . .
H14 H 0.1497 0.4789 0.3572 0.028 Uiso 1 1 calc R U
C6 C 0.9424(5) 0.6810(5) 0.2457(4) 0.0318(12) Uani 1 1 d . .
H6 H 1.0357 0.6692 0.2408 0.038 Uiso 1 1 calc R U
C18 C 0.3270(5) 0.8934(5) 0.5035(4) 0.0333(13) Uani 1 1 d . .
H18 H 0.2837 0.8665 0.5637 0.040 Uiso 1 1 calc R U
C39 C -0.1231(5) 0.3795(5) 0.4237(4) 0.0296(12) Uani 1 1 d . .
H39 H -0.1890 0.4405 0.4498 0.036 Uiso 1 1 calc R U
C38 C -0.0607(5) 0.2923(5) 0.4777(4) 0.0310(12) Uani 1 1 d . .
H38 H -0.0841 0.2930 0.5413 0.037 Uiso 1 1 calc R U
C20 C 0.4058(5) 1.0545(5) 0.3914(4) 0.0313(13) Uani 1 1 d . .
H20 H 0.4183 1.1383 0.3743 0.038 Uiso 1 1 calc R U
C37 C 0.0359(5) 0.2038(5) 0.4398(4) 0.0311(12) Uani 1 1 d . .
H37 H 0.0777 0.1435 0.4775 0.037 Uiso 1 1 calc R U
C33 C -0.2166(6) 0.0372(5) 0.2050(5) 0.0498(18) Uani 1 1 d . .
H33 H -0.2642 -0.0149 0.2529 0.060 Uiso 1 1 calc R U
C19 C 0.3457(5) 1.0140(5) 0.4796(4) 0.0352(14) Uani 1 1 d . .
H19 H 0.3175 1.0700 0.5233 0.042 Uiso 1 1 calc R U
C32 C -0.2217(6) 0.0298(5) 0.1193(6) 0.052(2) Uani 1 1 d . .
H32 H -0.2716 -0.0279 0.1072 0.062 Uiso 1 1 calc R U
C31 C -0.1549(6) 0.1052(6) 0.0501(5) 0.0478(17) Uani 1 1 d . .
H31 H -0.1584 0.1000 -0.0102 0.057 Uiso 1 1 calc R U

loop_
_atom_site_aniso_label
_atom_site_aniso_U_11
_atom_site_aniso_U_22
_atom_site_aniso_U_33
_atom_site_aniso_U_23
_atom_site_aniso_U_13
_atom_site_aniso_U_12
Sn1 0.01709(16) 0.01100(15) 0.01391(15) -0.00361(10) -0.00156(11) -0.00298(10)
P1 0.0207(6) 0.0119(5) 0.0125(5) -0.0010(4) -0.0051(5) -0.0045(4)
P2 0.0171(6) 0.0163(6) 0.0196(6) -0.0031(5) -0.0023(5) -0.0045(5)
N2 0.0164(19) 0.0109(17) 0.0136(18) 0.0003(14) -0.0021(15) -0.0022(14)
N1 0.0154(19) 0.0144(18) 0.020(2) -0.0016(15) -0.0086(16) -0.0029(15)
C10 0.020(2) 0.018(2) 0.007(2) -0.0042(17) 0.0018(18) -0.0062(18)
C9 0.024(3) 0.014(2) 0.016(2) -0.0005(18) -0.006(2) -0.0085(18)
C15 0.022(2) 0.020(2) 0.014(2) -0.0047(19) -0.0051(19) -0.0005(19)
C23 0.019(2) 0.013(2) 0.007(2) -0.0016(16) -0.0032(17) -0.0022(17)
C3 0.019(2) 0.023(2) 0.012(2) -0.0004(18) -0.0027(19) -0.0079(19)
C29 0.019(2) 0.017(2) 0.024(3) -0.005(2) -0.008(2) 0.0012(19)
C8 0.030(3) 0.021(2) 0.021(3) 0.000(2) -0.012(2) -0.004(2)
C28 0.020(2) 0.017(2) 0.013(2) 0.0026(18) -0.0053(19) -0.0058(18)
C4 0.022(2) 0.013(2) 0.017(2) 0.0043(18) -0.005(2) -0.0072(18)
C35 0.016(2) 0.025(3) 0.020(2) -0.009(2) -0.002(2) -0.0010(19)
C13 0.037(3) 0.016(2) 0.016(2) -0.0060(19) 0.003(2) -0.011(2)
C11 0.022(3) 0.017(2) 0.023(3) -0.0019(19) -0.007(2) -0.0031(19)
C2 0.024(3) 0.015(2) 0.013(2) -0.0002(18) -0.0076(19) -0.0025(18)
C22 0.017(2) 0.015(2) 0.014(2) -0.0005(17) -0.0008(18) -0.0071(18)
C27 0.020(2) 0.019(2) 0.025(3) -0.003(2) -0.004(2) -0.0048(19)
C25 0.025(3) 0.013(2) 0.015(2) -0.0043(18) -0.006(2) 0.0021(18)
C24 0.018(2) 0.019(2) 0.009(2) -0.0005(18) 0.0012(18) -0.0058(18)
C1 0.023(2) 0.013(2) 0.020(2) -0.0039(19) -0.011(2) 0.0017(18)
C16 0.018(2) 0.022(2) 0.019(2) -0.0050(19) -0.0092(19) -0.0056(19)
C12 0.042(3) 0.013(2) 0.021(3) -0.001(2) -0.011(2) -0.002(2)
C21 0.034(3) 0.017(2) 0.025(3) -0.004(2) -0.011(2) -0.002(2)
C34 0.025(3) 0.037(3) 0.034(3) 0.005(2) -0.006(2) -0.015(2)
C5 0.025(3) 0.026(3) 0.027(3) 0.003(2) -0.007(2) -0.007(2)
C26 0.034(3) 0.013(2) 0.027(3) -0.005(2) -0.014(2) -0.004(2)
C40 0.024(3) 0.026(3) 0.024(3) -0.007(2) -0.004(2) -0.007(2)
C30 0.030(3) 0.031(3) 0.030(3) -0.006(2) -0.010(2) -0.003(2)
C36 0.024(3) 0.034(3) 0.021(3) -0.008(2) -0.002(2) 0.001(2)
C17 0.031(3) 0.024(3) 0.019(3) -0.006(2) -0.003(2) -0.009(2)
C7 0.028(3) 0.036(3) 0.031(3) -0.001(2) -0.016(2) -0.010(2)
C14 0.023(3) 0.026(3) 0.023(3) -0.010(2) 0.002(2) -0.013(2)
C6 0.022(3) 0.037(3) 0.038(3) 0.006(3) -0.013(2) -0.009(2)
C18 0.034(3) 0.044(3) 0.022(3) -0.015(2) 0.001(2) -0.005(3)
C39 0.018(3) 0.038(3) 0.032(3) -0.016(2) 0.000(2) -0.001(2)
C38 0.025(3) 0.052(3) 0.019(3) -0.014(2) -0.005(2) -0.004(2)
C20 0.037(3) 0.017(2) 0.047(4) -0.014(2) -0.020(3) 0.004(2)
C37 0.030(3) 0.041(3) 0.022(3) -0.008(2) -0.005(2) -0.003(2)
C33 0.032(3) 0.035(3) 0.085(5) 0.011(3) -0.021(4) -0.018(3)
C19 0.034(3) 0.037(3) 0.043(4) -0.025(3) -0.017(3) 0.007(2)
C32 0.036(4) 0.023(3) 0.113(7) -0.016(4) -0.043(4) -0.002(3)
C31 0.045(4) 0.048(4) 0.066(5) -0.034(4) -0.034(4) 0.009(3)

loop_
_atom_type_symbol
_atom_type_description
_atom_type_scat_dispersion_real
_atom_type_scat_dispersion_imag
_atom_type_scat_source
C C 0.0181 0.0091 'International Tables Vol C Tables 4.2.6.8 and 6.1.1.4'
H H 0.0000 0.0000 'International Tables Vol C Tables 4.2.6.8 and 6.1.1.4'
N N 0.0311 0.0180 'International Tables Vol C Tables 4.2.6.8 and 6.1.1.4'
P P 0.2955 0.4335 'International Tables Vol C Tables 4.2.6.8 and 6.1.1.4'
Sn Sn 0.0259 5.4591 'International Tables Vol C Tables 4.2.6.8 and 6.1.1.4'

loop_
_geom_angle_atom_site_label_1
_geom_angle_atom_site_label_2
_geom_angle_atom_site_label_3
_geom_angle
_geom_angle_site_symmetry_3
N1 Sn1 N2 80.30(13) .
N1 Sn1 N2 96.25(14) 2_665
N2 Sn1 N2 81.62(14) 2_665
C10 P1 C9 103.2(2) .
C10 P1 C16 100.8(2) .
C9 P1 C16 101.5(2) .
C35 P2 C29 101.7(2) .
C35 P2 C28 101.9(2) .
C29 P2 C28 99.3(2) .
C22 N2 C2 112.6(3) .
C22 N2 Sn1 110.0(3) .
C2 N2 Sn1 105.0(2) .
C22 N2 Sn1 115.3(3) 2_665
C2 N2 Sn1 114.0(3) 2_665
Sn1 N2 Sn1 98.38(14) 2_665
C3 N1 C1 115.0(4) .
C3 N1 Sn1 125.5(3) .
C1 N1 Sn1 113.6(3) .
C11 C10 C15 118.9(4) .
C11 C10 P1 124.9(3) .
C15 C10 P1 116.3(3) .
C8 C9 C4 119.3(4) .
C8 C9 P1 121.9(4) .
C4 C9 P1 118.7(3) .
C14 C15 C10 120.6(4) .
C14 C15 H15 119.7 .
C10 C15 H15 119.7 .
C24 C23 C28 117.7(4) .
C24 C23 C22 122.8(4) .
C28 C23 C22 119.5(4) .
N1 C3 C4 113.9(4) .
N1 C3 H3A 108.8 .
C4 C3 H3A 108.8 .
N1 C3 H3B 108.8 .
C4 C3 H3B 108.8 .
H3A C3 H3B 107.7 .
C30 C29 C34 118.7(4) .
C30 C29 P2 116.7(4) .
C34 C29 P2 124.1(4) .
C7 C8 C9 120.6(5) .
C7 C8 H8 119.7 .
C9 C8 H8 119.7 .
C27 C28 C23 119.2(4) .
C27 C28 P2 120.7(3) .
C23 C28 P2 120.0(3) .
C5 C4 C9 119.4(4) .
C5 C4 C3 119.9(4) .
C9 C4 C3 120.6(4) .
C36 C35 C40 118.8(5) .
C36 C35 P2 124.2(4) .
C40 C35 P2 117.0(4) .
C12 C13 C14 120.7(4) .
C12 C13 H13 119.7 .
C14 C13 H13 119.7 .
C10 C11 C12 120.0(4) .
C10 C11 H11 120.0 .
C12 C11 H11 120.0 .
N2 C2 C1 109.8(3) .
N2 C2 H2A 109.7 .
C1 C2 H2A 109.7 .
N2 C2 H2B 109.7 .
C1 C2 H2B 109.7 .
H2A C2 H2B 108.2 .
N2 C22 C23 117.5(4) .
N2 C22 H22A 107.9 .
C23 C22 H22A 107.9 .
N2 C22 H22B 107.9 .
C23 C22 H22B 107.9 .
H22A C22 H22B 107.2 .
C26 C27 C28 121.7(4) .
C26 C27 H27 119.1 .
C28 C27 H27 119.1 .
C26 C25 C24 120.6(4) .
C26 C25 H25 119.7 .
C24 C25 H25 119.7 .
C23 C24 C25 121.8(4) .
C23 C24 H24 119.1 .
C25 C24 H24 119.1 .
N1 C1 C2 109.8(4) .
N1 C1 H1A 109.7 .
C2 C1 H1A 109.7 .
N1 C1 H1B 109.7 .
C2 C1 H1B 109.7 .
H1A C1 H1B 108.2 .
C21 C16 C17 118.3(4) .
C21 C16 P1 117.4(4) .
C17 C16 P1 124.3(4) .
C13 C12 C11 120.2(5) .
C13 C12 H12 119.9 .
C11 C12 H12 119.9 .
C20 C21 C16 121.5(5) .
C20 C21 H21 119.3 .
C16 C21 H21 119.3 .
C33 C34 C29 119.7(6) .
C33 C34 H34 120.1 .
C29 C34 H34 120.1 .
C4 C5 C6 121.0(5) .
C4 C5 H5 119.5 .
C6 C5 H5 119.5 .
C25 C26 C27 118.9(4) .
C25 C26 H26 120.6 .
C27 C26 H26 120.6 .
C39 C40 C35 120.9(5) .
C39 C40 H40 119.5 .
C35 C40 H40 119.5 .
C29 C30 C31 120.4(6) .
C29 C30 H30 119.8 .
C31 C30 H30 119.8 .
C37 C36 C35 120.1(5) .
C37 C36 H36 119.9 .
C35 C36 H36 119.9 .
C18 C17 C16 120.0(5) .
C18 C17 H17 120.0 .
C16 C17 H17 120.0 .
C6 C7 C8 119.8(5) .
C6 C7 H7 120.1 .
C8 C7 H7 120.1 .
C13 C14 C15 119.7(4) .
C13 C14 H14 120.2 .
C15 C14 H14 120.2 .
C7 C6 C5 119.8(5) .
C7 C6 H6 120.1 .
C5 C6 H6 120.1 .
C19 C18 C17 120.8(5) .
C19 C18 H18 119.6 .
C17 C18 H18 119.6 .
C40 C39 C38 119.5(5) .
C40 C39 H39 120.3 .
C38 C39 H39 120.3 .
C39 C38 C37 120.4(5) .
C39 C38 H38 119.8 .
C37 C38 H38 119.8 .
C19 C20 C21 119.4(5) .
C19 C20 H20 120.3 .
C21 C20 H20 120.3 .
C36 C37 C38 120.2(5) .
C36 C37 H37 119.9 .
C38 C37 H37 119.9 .
C32 C33 C34 121.1(6) .
C32 C33 H33 119.5 .
C34 C33 H33 119.5 .
C18 C19 C20 119.9(5) .
C18 C19 H19 120.0 .
C20 C19 H19 120.0 .
C33 C32 C31 119.9(5) .
C33 C32 H32 120.0 .
C31 C32 H32 120.0 .
C32 C31 C30 120.1(6) .
C32 C31 H31 120.0 .
C30 C31 H31 120.0 .

loop_
_geom_bond_atom_site_label_1
_geom_bond_atom_site_label_2
_geom_bond_distance
_geom_bond_site_symmetry_2
Sn1 N1 2.088(3) .
Sn1 N2 2.235(3) .
Sn1 N2 2.299(4) 2_665
P1 C10 1.840(4) .
P1 C9 1.844(5) .
P1 C16 1.844(5) .
P2 C35 1.838(5) .
P2 C29 1.841(4) .
P2 C28 1.857(5) .
N2 C22 1.482(5) .
N2 C2 1.497(5) .
N2 Sn1 2.299(4) 2_665
N1 C3 1.448(5) .
N1 C1 1.452(5) .
C10 C11 1.391(6) .
C10 C15 1.395(6) .
C9 C8 1.397(6) .
C9 C4 1.398(7) .
C15 C14 1.390(6) .
C15 H15 0.9500 .
C23 C24 1.384(6) .
C23 C28 1.417(6) .
C23 C22 1.519(6) .
C3 C4 1.532(6) .
C3 H3A 0.9900 .
C3 H3B 0.9900 .
C29 C30 1.377(7) .
C29 C34 1.387(7) .
C8 C7 1.381(7) .
C8 H8 0.9500 .
C28 C27 1.391(6) .
C4 C5 1.373(7) .
C35 C36 1.391(7) .
C35 C40 1.398(7) .
C13 C12 1.370(7) .
C13 C14 1.376(7) .
C13 H13 0.9500 .
C11 C12 1.398(7) .
C11 H11 0.9500 .
C2 C1 1.514(6) .
C2 H2A 0.9900 .
C2 H2B 0.9900 .
C22 H22A 0.9900 .
C22 H22B 0.9900 .
C27 C26 1.382(7) .
C27 H27 0.9500 .
C25 C26 1.367(7) .
C25 C24 1.385(6) .
C25 H25 0.9500 .
C24 H24 0.9500 .
C1 H1A 0.9900 .
C1 H1B 0.9900 .
C16 C21 1.386(6) .
C16 C17 1.394(7) .
C12 H12 0.9500 .
C21 C20 1.386(7) .
C21 H21 0.9500 .
C34 C33 1.385(8) .
C34 H34 0.9500 .
C5 C6 1.391(7) .
C5 H5 0.9500 .
C26 H26 0.9500 .
C40 C39 1.380(7) .
C40 H40 0.9500 .
C30 C31 1.391(8) .
C30 H30 0.9500 .
C36 C37 1.382(7) .
C36 H36 0.9500 .
C17 C18 1.393(7) .
C17 H17 0.9500 .
C7 C6 1.379(8) .
C7 H7 0.9500 .
C14 H14 0.9500 .
C6 H6 0.9500 .
C18 C19 1.367(8) .
C18 H18 0.9500 .
C39 C38 1.381(8) .
C39 H39 0.9500 .
C38 C37 1.384(8) .
C38 H38 0.9500 .
C20 C19 1.385(8) .
C20 H20 0.9500 .
C37 H37 0.9500 .
C33 C32 1.352(10) .
C33 H33 0.9500 .
C19 H19 0.9500 .
C32 C31 1.365(10) .
C32 H32 0.9500 .
C31 H31 0.9500 .
